data_7152589
loop_
_publ_author_name
'Zhang, Yuping'
'Jiang, Shimei'

_publ_section_title
;
 Fluoride-responsive gelator and colorimetric sensor based on simple and
 easy-to-prepare cyano-substituted amide.
;
_journal_issue 34
_journal_name_full 'Organic &amp; biomolecular chemistry'
_journal_page_first 6973
_journal_page_last 6979
_journal_paper_doi 10.1039/c2ob26016f
_journal_volume 10
_journal_year 2012
_chemical_formula_sum 'C44 H39 N7 O6'
_chemical_formula_weight 761.82
_chemical_name_systematic
;
?
;
_space_group_IT_number 2
_symmetry_cell_setting triclinic
_symmetry_space_group_name_Hall '-P 1'
_symmetry_space_group_name_H-M 'P -1'
_atom_sites_solution_hydrogens geom
_atom_sites_solution_primary direct
_atom_sites_solution_secondary difmap
_audit_creation_method SHELXL-97
_cell_angle_alpha 83.83(3)
_cell_angle_beta 89.85(3)
_cell_angle_gamma 89.66(3)
_cell_formula_units_Z 2
_cell_length_a 9.0684(18)
_cell_length_b 14.326(3)
_cell_length_c 15.214(3)
_cell_measurement_temperature 293(2)
_cell_volume 1965.0(7)
_computing_structure_refinement 'SHELXL-97 (Sheldrick, 1997)'
_computing_structure_solution 'SHELXS-97 (Sheldrick, 1990)'
_diffrn_ambient_temperature 293(2)
_diffrn_measured_fraction_theta_full 0.968
_diffrn_measured_fraction_theta_max 0.968
_diffrn_radiation_monochromator graphite
_diffrn_radiation_source 'fine-focus sealed tube'
_diffrn_radiation_type MoK\a
_diffrn_radiation_wavelength 0.71073
_diffrn_reflns_av_R_equivalents 0.0536
_diffrn_reflns_av_sigmaI/netI 0.0841
_diffrn_reflns_limit_h_max 11
_diffrn_reflns_limit_h_min -11
_diffrn_reflns_limit_k_max 18
_diffrn_reflns_limit_k_min -18
_diffrn_reflns_limit_l_max 19
_diffrn_reflns_limit_l_min -18
_diffrn_reflns_number 18724
_diffrn_reflns_theta_full 27.48
_diffrn_reflns_theta_max 27.48
_diffrn_reflns_theta_min 3.03
_exptl_absorpt_coefficient_mu 0.088
_exptl_absorpt_correction_T_max 0.9889
_exptl_absorpt_correction_T_min 0.9627
_exptl_absorpt_correction_type multi-scan
_exptl_crystal_density_diffrn 1.288
_exptl_crystal_density_method 'not measured'
_exptl_crystal_F_000 800
_exptl_crystal_size_max 0.44
_exptl_crystal_size_mid 0.33
_exptl_crystal_size_min 0.13
_refine_diff_density_max 0.402
_refine_diff_density_min -0.242
_refine_diff_density_rms 0.053
_refine_ls_extinction_method none
_refine_ls_goodness_of_fit_ref 1.019
_refine_ls_hydrogen_treatment mixed
_refine_ls_matrix_type full
_refine_ls_number_parameters 543
_refine_ls_number_reflns 8702
_refine_ls_number_restraints 12
_refine_ls_restrained_S_all 1.034
_refine_ls_R_factor_all 0.1633
_refine_ls_R_factor_gt 0.0778
_refine_ls_shift/su_max 0.079
_refine_ls_shift/su_mean 0.012
_refine_ls_structure_factor_coef Fsqd
_refine_ls_weighting_details 'calc w=1/[\s^2^(Fo^2^)+(0.1179P)^2^+0.0000P] where P=(Fo^2^+2Fc^2^)/3'
_refine_ls_weighting_scheme calc
_refine_ls_wR_factor_gt 0.1998
_refine_ls_wR_factor_ref 0.2352
_reflns_number_gt 4128
_reflns_number_total 8702
_reflns_threshold_expression >2sigma(I)
_cod_data_source_file c2ob26016f.txt
_cod_data_source_block BPNIA
_cod_original_sg_symbol_H-M P-1
_cod_database_code 7152589

loop_
_symmetry_equiv_pos_as_xyz
'x, y, z'
'-x, -y, -z'

loop_
_atom_site_label
_atom_site_type_symbol
_atom_site_fract_x
_atom_site_fract_y
_atom_site_fract_z
_atom_site_U_iso_or_equiv
_atom_site_adp_type
_atom_site_occupancy
_atom_site_symmetry_multiplicity
_atom_site_calc_flag
_atom_site_refinement_flags
H102 H 1.426(4) 0.121(3) 0.952(2) 0.074(11) Uiso 1 1 d .
H103 H -0.377(3) 0.096(2) 0.544(2) 0.050(9) Uiso 1 1 d .
H101 H 0.172(4) -0.156(3) 0.670(2) 0.078(12) Uiso 1 1 d .
H100 H 0.774(3) 0.000(2) 0.821(2) 0.041(10) Uiso 1 1 d .
O2 O 0.3918(3) -0.41864(17) 0.7549(2) 0.0903(10) Uani 1 1 d .
O3 O 0.9214(2) -0.17870(15) 0.84427(17) 0.0650(7) Uani 1 1 d .
O4 O 0.3769(2) 0.01686(16) 0.6490(2) 0.0771(9) Uani 1 1 d .
N1 N 1.1536(3) 0.3725(2) 0.9799(3) 0.0930(13) Uani 1 1 d .
N4 N -0.1285(4) 0.3470(2) 0.5616(3) 0.0942(12) Uani 1 1 d .
N2 N 0.8357(3) -0.02990(19) 0.83486(19) 0.0480(7) Uani 1 1 d .
N3 N 0.1953(3) -0.09192(19) 0.66289(17) 0.0461(6) Uani 1 1 d .
N10 N 0.5112(3) -0.3886(2) 0.7741(2) 0.0639(8) Uani 1 1 d .
C4 C 1.5051(3) 0.2825(2) 0.9962(2) 0.0465(8) Uani 1 1 d .
C5 C 1.6139(3) 0.2240(3) 1.0339(3) 0.0618(10) Uani 1 1 d .
H40 H 1.5939 0.1607 1.0492 0.074 Uiso 1 1 calc R
C41 C 1.7522(4) 0.2581(3) 1.0492(3) 0.0751(12) Uani 1 1 d .
H41 H 1.8247 0.2176 1.0742 0.090 Uiso 1 1 calc R
C1 C 1.7837(4) 0.3504(3) 1.0281(3) 0.0738(12) Uani 1 1 d .
H42 H 1.8770 0.3730 1.0391 0.089 Uiso 1 1 calc R
C2 C 1.6777(4) 0.4095(3) 0.9905(3) 0.0734(12) Uani 1 1 d .
H43 H 1.6993 0.4725 0.9749 0.088 Uiso 1 1 calc R
C3 C 1.5388(3) 0.3764(2) 0.9756(3) 0.0627(10) Uani 1 1 d .
H44 H 1.4666 0.4177 0.9513 0.075 Uiso 1 1 calc R
C6 C 1.3562(3) 0.2467(2) 0.9754(2) 0.0476(8) Uani 1 1 d .
C7 C 1.2404(4) 0.3152(2) 0.9760(3) 0.0609(10) Uani 1 1 d .
C8 C 1.3336(3) 0.1603(2) 0.9537(2) 0.0499(8) Uani 1 1 d .
C9 C 1.1999(3) 0.1140(2) 0.9262(2) 0.0464(7) Uani 1 1 d .
C10 C 1.2183(3) 0.0288(2) 0.8922(2) 0.0523(8) Uani 1 1 d .
H49 H 1.3129 0.0039 0.8895 0.063 Uiso 1 1 calc R
C11 C 1.1021(3) -0.0206(2) 0.8622(2) 0.0526(8) Uani 1 1 d .
H50 H 1.1189 -0.0776 0.8397 0.063 Uiso 1 1 calc R
C13 C 0.9395(3) 0.0990(2) 0.9005(3) 0.0589(9) Uani 1 1 d .
H51 H 0.8447 0.1234 0.9042 0.071 Uiso 1 1 calc R
C14 C 1.0567(3) 0.1478(2) 0.9299(3) 0.0617(10) Uani 1 1 d .
H52 H 1.0394 0.2046 0.9526 0.074 Uiso 1 1 calc R
C12 C 0.9594(3) 0.0154(2) 0.8660(2) 0.0431(7) Uani 1 1 d .
C15 C 0.8240(3) -0.1221(2) 0.8242(2) 0.0449(7) Uani 1 1 d .
C16 C 0.6820(3) -0.1550(2) 0.7868(2) 0.0430(7) Uani 1 1 d .
C18 C 0.6618(3) -0.2516(2) 0.7947(2) 0.0477(8) Uani 1 1 d .
H56 H 0.7333 -0.2921 0.8212 0.057 Uiso 1 1 calc R
C17 C 0.5744(3) -0.0969(2) 0.7457(2) 0.0443(7) Uani 1 1 d .
H57 H 0.5879 -0.0322 0.7397 0.053 Uiso 1 1 calc R
C20 C 0.4246(3) -0.2299(2) 0.7222(2) 0.0468(8) Uani 1 1 d .
H58 H 0.3389 -0.2554 0.7016 0.056 Uiso 1 1 calc R
C19 C 0.5325(3) -0.2865(2) 0.7622(2) 0.0465(8) Uani 1 1 d .
C21 C 0.4460(3) -0.1339(2) 0.7131(2) 0.0432(7) Uani 1 1 d .
C22 C 0.3360(3) -0.0630(2) 0.6713(2) 0.0495(8) Uani 1 1 d .
C23 C 0.0742(3) -0.0323(2) 0.6363(2) 0.0447(7) Uani 1 1 d .
C24 C 0.0727(4) 0.0625(2) 0.6457(2) 0.0560(9) Uani 1 1 d .
H63 H 0.1549 0.0901 0.6684 0.067 Uiso 1 1 calc R
C25 C -0.0494(3) 0.1162(2) 0.6218(2) 0.0577(9) Uani 1 1 d .
H64 H -0.0489 0.1796 0.6298 0.069 Uiso 1 1 calc R
C26 C -0.1749(3) 0.0784(2) 0.5855(2) 0.0464(7) Uani 1 1 d .
C27 C -0.1722(3) -0.0176(2) 0.5810(2) 0.0507(8) Uani 1 1 d .
H66 H -0.2557 -0.0461 0.5610 0.061 Uiso 1 1 calc R
C28 C -0.0505(3) -0.0726(2) 0.6050(2) 0.0489(8) Uani 1 1 d .
H67 H -0.0524 -0.1367 0.6002 0.059 Uiso 1 1 calc R
C29 C -0.3052(3) 0.1318(2) 0.5554(2) 0.0488(8) Uani 1 1 d .
C30 C -0.3289(3) 0.2245(2) 0.5393(2) 0.0473(8) Uani 1 1 d .
C70 C -0.2139(4) 0.2907(2) 0.5519(2) 0.0623(10) Uani 1 1 d .
C31 C -0.4721(3) 0.2687(2) 0.5082(2) 0.0481(8) Uani 1 1 d .
C36 C -0.6025(3) 0.2208(2) 0.5209(3) 0.0645(10) Uani 1 1 d .
H72 H -0.6016 0.1592 0.5475 0.077 Uiso 1 1 calc R
C35 C -0.7352(4) 0.2629(3) 0.4946(3) 0.0805(13) Uani 1 1 d .
H73 H -0.8224 0.2292 0.5030 0.097 Uiso 1 1 calc R
C34 C -0.7385(5) 0.3539(3) 0.4563(3) 0.0844(13) Uani 1 1 d .
H74 H -0.8277 0.3825 0.4391 0.101 Uiso 1 1 calc R
C33 C -0.6089(4) 0.4025(3) 0.4434(3) 0.0807(12) Uani 1 1 d .
H75 H -0.6101 0.4641 0.4168 0.097 Uiso 1 1 calc R
C32 C -0.4762(4) 0.3601(2) 0.4700(3) 0.0656(10) Uani 1 1 d .
H76 H -0.3890 0.3939 0.4620 0.079 Uiso 1 1 calc R
O5 O 0.8990(3) 0.28688(18) 0.3347(2) 0.0815(9) Uani 1 1 d .
N5 N 0.9634(3) 0.4321(2) 0.2745(2) 0.0673(9) Uani 1 1 d .
C43 C 1.0215(6) 0.4908(4) 0.1987(4) 0.124(2) Uani 1 1 d .
H43A H 1.0531 0.4520 0.1545 0.186 Uiso 1 1 calc R
H43B H 1.1037 0.5260 0.2168 0.186 Uiso 1 1 calc R
H43C H 0.9460 0.5333 0.1746 0.186 Uiso 1 1 calc R
C40 C 0.9050(5) 0.4791(3) 0.3475(4) 0.0935(15) Uani 1 1 d .
H40A H 0.8115 0.5074 0.3309 0.140 Uiso 1 1 calc R
H40B H 0.9726 0.5267 0.3613 0.140 Uiso 1 1 calc R
H40C H 0.8923 0.4340 0.3983 0.140 Uiso 1 1 calc R
C42 C 0.9526(4) 0.3406(3) 0.2747(3) 0.0736(12) Uani 1 1 d .
H42A H 0.9884 0.3144 0.2255 0.088 Uiso 1 1 calc R
O1 O 0.594(2) -0.4401(17) 0.8087(18) 0.078(5) Uani 0.50 1 d P
O1' O 0.632(3) -0.4357(17) 0.795(2) 0.093(7) Uani 0.50 1 d P
O6 O 0.3837(3) 0.8813(2) 0.2024(2) 0.0865(9) Uani 1 1 d .
N6 N 0.4620(4) 0.7340(2) 0.2438(2) 0.0856(11) Uani 1 1 d .
C39 C 0.4729(5) 0.8244(3) 0.2308(3) 0.0830(12) Uani 1 1 d .
H39 H 0.5633 0.8485 0.2458 0.100 Uiso 1 1 calc R
C38 C 0.3164(7) 0.6930(4) 0.2245(4) 0.140(2) Uani 1 1 d U
H38A H 0.2416 0.7408 0.2230 0.211 Uiso 1 1 calc R
H38B H 0.2931 0.6433 0.2697 0.211 Uiso 1 1 calc R
H38C H 0.3207 0.6685 0.1682 0.211 Uiso 1 1 calc R
C37 C 0.5752(9) 0.6698(5) 0.2715(4) 0.155(3) Uani 1 1 d U
H37A H 0.6632 0.7036 0.2825 0.232 Uiso 1 1 calc R
H37B H 0.5941 0.6296 0.2261 0.232 Uiso 1 1 calc R
H37C H 0.5455 0.6326 0.3247 0.232 Uiso 1 1 calc R

loop_
_atom_site_aniso_label
_atom_site_aniso_U_11
_atom_site_aniso_U_22
_atom_site_aniso_U_33
_atom_site_aniso_U_23
_atom_site_aniso_U_13
_atom_site_aniso_U_12
O2 0.0738(17) 0.0442(14) 0.152(3) -0.0057(15) -0.0380(17) -0.0193(13)
O3 0.0559(13) 0.0408(13) 0.099(2) -0.0118(12) -0.0286(12) 0.0024(11)
O4 0.0531(13) 0.0411(14) 0.131(2) 0.0204(14) -0.0214(14) -0.0096(11)
N1 0.0474(17) 0.052(2) 0.180(4) -0.014(2) -0.014(2) 0.0000(16)
N4 0.088(2) 0.064(2) 0.129(3) 0.002(2) -0.038(2) -0.025(2)
N2 0.0458(15) 0.0382(16) 0.0610(19) -0.0104(13) -0.0148(13) 0.0010(13)
N3 0.0425(14) 0.0381(15) 0.0573(18) -0.0036(12) -0.0089(11) -0.0019(12)
N10 0.0670(19) 0.0366(16) 0.088(2) -0.0052(15) -0.0182(17) -0.0060(15)
C4 0.0354(15) 0.0516(19) 0.055(2) -0.0164(15) -0.0001(13) -0.0028(14)
C5 0.0501(19) 0.055(2) 0.080(3) -0.0070(18) -0.0126(17) -0.0019(16)
C41 0.0430(19) 0.088(3) 0.095(3) -0.015(2) -0.0134(18) 0.0048(19)
C1 0.0387(18) 0.086(3) 0.101(3) -0.030(2) -0.0031(18) -0.015(2)
C2 0.050(2) 0.058(2) 0.117(4) -0.029(2) 0.004(2) -0.0164(18)
C3 0.0469(18) 0.050(2) 0.093(3) -0.0159(19) 0.0009(17) -0.0010(16)
C6 0.0408(16) 0.0477(19) 0.055(2) -0.0099(15) -0.0014(13) -0.0031(14)
C7 0.0409(17) 0.047(2) 0.096(3) -0.0111(19) -0.0078(17) -0.0080(16)
C8 0.0454(17) 0.0476(19) 0.058(2) -0.0126(16) -0.0004(14) -0.0043(15)
C9 0.0417(16) 0.0458(18) 0.053(2) -0.0119(15) -0.0021(13) -0.0041(14)
C10 0.0431(16) 0.0440(18) 0.071(2) -0.0131(16) -0.0043(15) 0.0002(14)
C11 0.0488(18) 0.0409(18) 0.070(2) -0.0163(16) -0.0045(15) -0.0006(14)
C13 0.0431(17) 0.051(2) 0.088(3) -0.0294(18) -0.0051(16) -0.0013(15)
C14 0.0488(18) 0.053(2) 0.090(3) -0.0385(19) -0.0015(17) -0.0068(16)
C12 0.0451(16) 0.0398(17) 0.0458(19) -0.0095(14) -0.0028(13) -0.0083(13)
C15 0.0472(16) 0.0376(17) 0.050(2) -0.0051(14) -0.0099(13) -0.0010(14)
C16 0.0483(16) 0.0358(16) 0.0452(19) -0.0058(13) -0.0054(13) -0.0022(13)
C18 0.0471(16) 0.0392(17) 0.058(2) -0.0086(14) -0.0108(14) 0.0012(13)
C17 0.0474(16) 0.0312(15) 0.054(2) -0.0056(13) -0.0045(13) -0.0050(13)
C20 0.0438(16) 0.0385(17) 0.059(2) -0.0069(14) -0.0098(14) -0.0069(13)
C19 0.0535(18) 0.0295(16) 0.057(2) -0.0083(14) -0.0067(14) -0.0043(13)
C21 0.0438(16) 0.0359(16) 0.0500(19) -0.0040(13) -0.0064(13) -0.0025(13)
C22 0.0485(17) 0.0424(18) 0.056(2) 0.0004(15) -0.0077(14) -0.0035(14)
C23 0.0448(16) 0.0383(17) 0.050(2) -0.0021(14) -0.0019(13) 0.0016(13)
C24 0.0534(18) 0.0464(19) 0.070(2) -0.0127(16) -0.0163(16) -0.0018(15)
C25 0.0556(19) 0.0418(18) 0.078(3) -0.0154(17) -0.0181(17) 0.0040(15)
C26 0.0447(16) 0.0458(19) 0.049(2) -0.0069(14) 0.0007(13) -0.0022(14)
C27 0.0426(16) 0.0453(19) 0.063(2) 0.0026(15) -0.0078(14) -0.0063(14)
C28 0.0492(17) 0.0386(17) 0.059(2) -0.0066(15) -0.0059(14) -0.0066(14)
C29 0.0411(17) 0.0475(19) 0.058(2) -0.0093(15) -0.0054(14) -0.0041(15)
C30 0.0480(17) 0.0458(19) 0.048(2) -0.0036(14) -0.0043(13) -0.0025(14)
C70 0.066(2) 0.048(2) 0.071(3) 0.0020(17) -0.0154(17) -0.0061(18)
C31 0.0528(18) 0.0457(18) 0.047(2) -0.0084(14) -0.0042(14) -0.0008(14)
C36 0.056(2) 0.047(2) 0.089(3) -0.0019(18) -0.0148(18) -0.0039(16)
C35 0.054(2) 0.066(3) 0.121(4) -0.006(2) -0.029(2) -0.0023(19)
C34 0.069(2) 0.069(3) 0.115(4) -0.009(2) -0.032(2) 0.013(2)
C33 0.084(3) 0.051(2) 0.105(4) 0.006(2) -0.017(2) 0.011(2)
C32 0.064(2) 0.051(2) 0.079(3) 0.0053(19) -0.0101(18) -0.0015(17)
O5 0.0754(17) 0.0481(15) 0.120(3) -0.0029(15) -0.0153(16) -0.0125(13)
N5 0.0594(17) 0.0473(18) 0.095(3) -0.0043(17) -0.0100(16) -0.0084(14)
C43 0.131(4) 0.100(4) 0.134(5) 0.023(4) 0.004(4) -0.027(3)
C40 0.098(3) 0.060(3) 0.124(4) -0.020(3) -0.021(3) -0.008(2)
C42 0.051(2) 0.057(2) 0.115(4) -0.020(2) -0.013(2) -0.0029(18)
O1 0.054(9) 0.039(5) 0.137(10) 0.016(5) -0.043(8) -0.003(5)
O1' 0.067(12) 0.035(6) 0.178(13) -0.016(7) -0.034(9) 0.008(7)
O6 0.0868(18) 0.0569(17) 0.119(3) -0.0244(16) -0.0278(17) 0.0195(15)
N6 0.127(3) 0.051(2) 0.081(3) -0.0159(18) 0.016(2) 0.006(2)
C39 0.101(3) 0.065(3) 0.085(3) -0.019(2) 0.001(2) 0.007(2)
C38 0.170(5) 0.120(4) 0.140(5) -0.048(4) 0.042(4) -0.068(4)
C37 0.234(6) 0.114(4) 0.113(5) -0.003(4) -0.009(4) 0.087(5)

loop_
_atom_type_symbol
_atom_type_description
_atom_type_scat_dispersion_real
_atom_type_scat_dispersion_imag
_atom_type_scat_source
C C 0.0033 0.0016 'International Tables Vol C Tables 4.2.6.8 and 6.1.1.4'
H H 0.0000 0.0000 'International Tables Vol C Tables 4.2.6.8 and 6.1.1.4'
N N 0.0061 0.0033 'International Tables Vol C Tables 4.2.6.8 and 6.1.1.4'
O O 0.0106 0.0060 'International Tables Vol C Tables 4.2.6.8 and 6.1.1.4'

loop_
_geom_angle_atom_site_label_1
_geom_angle_atom_site_label_2
_geom_angle_atom_site_label_3
_geom_angle
C15 N2 C12 126.8(3)
C15 N2 H100 118(3)
C12 N2 H100 116(3)
C22 N3 C23 125.0(3)
C22 N3 H101 121(2)
C23 N3 H101 114(2)
O1 N10 O2 117.9(13)
O1 N10 O1' 17(2)
O2 N10 O1' 128.3(11)
O1 N10 C19 123.7(13)
O2 N10 C19 117.8(3)
O1' N10 C19 113.4(11)
C5 C4 C3 117.8(3)
C5 C4 C6 121.9(3)
C3 C4 C6 120.3(3)
C4 C5 C41 120.7(3)
C4 C5 H40 119.6
C41 C5 H40 119.6
C1 C41 C5 120.7(4)
C1 C41 H41 119.6
C5 C41 H41 119.6
C41 C1 C2 119.5(3)
C41 C1 H42 120.2
C2 C1 H42 120.2
C1 C2 C3 120.3(4)
C1 C2 H43 119.9
C3 C2 H43 119.9
C2 C3 C4 120.9(3)
C2 C3 H44 119.5
C4 C3 H44 119.5
C8 C6 C7 122.7(3)
C8 C6 C4 123.1(3)
C7 C6 C4 114.1(3)
N1 C7 C6 175.8(4)
C6 C8 C9 131.5(3)
C6 C8 H102 114(2)
C9 C8 H102 114(2)
C14 C9 C10 116.5(3)
C14 C9 C8 126.4(3)
C10 C9 C8 117.0(3)
C11 C10 C9 122.7(3)
C11 C10 H49 118.6
C9 C10 H49 118.6
C10 C11 C12 119.5(3)
C10 C11 H50 120.3
C12 C11 H50 120.3
C12 C13 C14 121.5(3)
C12 C13 H51 119.2
C14 C13 H51 119.2
C13 C14 C9 121.3(3)
C13 C14 H52 119.3
C9 C14 H52 119.3
C13 C12 C11 118.3(3)
C13 C12 N2 118.9(3)
C11 C12 N2 122.8(3)
O3 C15 N2 122.9(3)
O3 C15 C16 119.2(3)
N2 C15 C16 117.8(3)
C17 C16 C18 119.2(3)
C17 C16 C15 125.1(3)
C18 C16 C15 115.7(3)
C19 C18 C16 118.5(3)
C19 C18 H56 120.7
C16 C18 H56 120.7
C16 C17 C21 121.0(3)
C16 C17 H57 119.5
C21 C17 H57 119.5
C19 C20 C21 118.4(3)
C19 C20 H58 120.8
C21 C20 H58 120.8
C20 C19 C18 122.9(3)
C20 C19 N10 119.5(3)
C18 C19 N10 117.6(3)
C20 C21 C17 119.9(3)
C20 C21 C22 124.2(3)
C17 C21 C22 115.9(3)
O4 C22 N3 123.6(3)
O4 C22 C21 118.9(3)
N3 C22 C21 117.5(3)
C24 C23 C28 119.0(3)
C24 C23 N3 122.8(3)
C28 C23 N3 118.1(3)
C25 C24 C23 120.3(3)
C25 C24 H63 119.8
C23 C24 H63 119.8
C24 C25 C26 122.1(3)
C24 C25 H64 119.0
C26 C25 H64 119.0
C27 C26 C25 115.9(3)
C27 C26 C29 119.1(3)
C25 C26 C29 124.9(3)
C28 C27 C26 122.6(3)
C28 C27 H66 118.7
C26 C27 H66 118.7
C27 C28 C23 119.9(3)
C27 C28 H67 120.0
C23 C28 H67 120.0
C30 C29 C26 131.4(3)
C30 C29 H103 116(2)
C26 C29 H103 112(2)
C29 C30 C70 121.1(3)
C29 C30 C31 124.7(3)
C70 C30 C31 114.3(3)
N4 C70 C30 176.2(4)
C36 C31 C32 118.6(3)
C36 C31 C30 121.0(3)
C32 C31 C30 120.3(3)
C31 C36 C35 120.9(3)
C31 C36 H72 119.5
C35 C36 H72 119.5
C34 C35 C36 120.2(4)
C34 C35 H73 119.9
C36 C35 H73 119.9
C33 C34 C35 119.4(4)
C33 C34 H74 120.3
C35 C34 H74 120.3
C34 C33 C32 120.2(4)
C34 C33 H75 119.9
C32 C33 H75 119.9
C31 C32 C33 120.7(3)
C31 C32 H76 119.7
C33 C32 H76 119.6
C42 N5 C43 121.6(4)
C42 N5 C40 120.8(4)
C43 N5 C40 117.4(4)
N5 C43 H43A 109.5
N5 C43 H43B 109.5
H43A C43 H43B 109.5
N5 C43 H43C 109.5
H43A C43 H43C 109.5
H43B C43 H43C 109.5
N5 C40 H40A 109.5
N5 C40 H40B 109.5
H40A C40 H40B 109.5
N5 C40 H40C 109.5
H40A C40 H40C 109.5
H40B C40 H40C 109.5
O5 C42 N5 125.3(4)
O5 C42 H42A 117.4
N5 C42 H42A 117.4
C39 N6 C37 126.6(5)
C39 N6 C38 116.9(5)
C37 N6 C38 116.4(5)
O6 C39 N6 129.3(5)
O6 C39 H39 115.3
N6 C39 H39 115.3
N6 C38 H38A 109.5
N6 C38 H38B 109.5
H38A C38 H38B 109.5
N6 C38 H38C 109.5
H38A C38 H38C 109.5
H38B C38 H38C 109.5
N6 C37 H37A 109.5
N6 C37 H37B 109.5
H37A C37 H37B 109.5
N6 C37 H37C 109.5
H37A C37 H37C 109.5
H37B C37 H37C 109.5

loop_
_geom_bond_atom_site_label_1
_geom_bond_atom_site_label_2
_geom_bond_distance
O2 N10 1.215(3)
O3 C15 1.213(3)
O4 C22 1.217(4)
N1 C7 1.140(4)
N4 C70 1.143(4)
N2 C15 1.352(4)
N2 C12 1.407(4)
N2 H100 0.73(3)
N3 C22 1.354(4)
N3 C23 1.420(4)
N3 H101 0.94(4)
N10 O1 1.14(2)
N10 O1' 1.31(2)
N10 C19 1.468(4)
C4 C5 1.377(4)
C4 C3 1.384(4)
C4 C6 1.494(4)
C5 C41 1.378(5)
C5 H40 0.9300
C41 C1 1.358(6)
C41 H41 0.9300
C1 C2 1.363(5)
C1 H42 0.9300
C2 C3 1.377(4)
C2 H43 0.9300
C3 H44 0.9300
C6 C8 1.333(4)
C6 C7 1.434(5)
C8 C9 1.468(4)
C8 H102 1.00(4)
C9 C14 1.386(4)
C9 C10 1.385(4)
C10 C11 1.378(4)
C10 H49 0.9300
C11 C12 1.394(4)
C11 H50 0.9300
C13 C12 1.369(4)
C13 C14 1.378(4)
C13 H51 0.9300
C14 H52 0.9300
C15 C16 1.508(4)
C16 C17 1.385(4)
C16 C18 1.390(4)
C18 C19 1.390(4)
C18 H56 0.9300
C17 C21 1.396(4)
C17 H57 0.9300
C20 C19 1.369(4)
C20 C21 1.382(4)
C20 H58 0.9300
C21 C22 1.511(4)
C23 C24 1.381(4)
C23 C28 1.381(4)
C24 C25 1.372(4)
C24 H63 0.9300
C25 C26 1.403(4)
C25 H64 0.9300
C26 C27 1.384(4)
C26 C29 1.452(4)
C27 C28 1.379(4)
C27 H66 0.9300
C28 H67 0.9300
C29 C30 1.341(4)
C29 H103 0.86(3)
C30 C70 1.440(4)
C30 C31 1.496(4)
C31 C36 1.374(4)
C31 C32 1.375(4)
C36 C35 1.383(5)
C36 H72 0.9300
C35 C34 1.371(6)
C35 H73 0.9300
C34 C33 1.372(6)
C34 H74 0.9300
C33 C32 1.387(5)
C33 H75 0.9300
C32 H76 0.9300
O5 C42 1.231(5)
N5 C42 1.315(5)
N5 C43 1.452(6)
N5 C40 1.456(6)
C43 H43A 0.9600
C43 H43B 0.9600
C43 H43C 0.9600
C40 H40A 0.9600
C40 H40B 0.9600
C40 H40C 0.9600
C42 H42A 0.9300
O6 C39 1.194(5)
N6 C39 1.293(5)
N6 C37 1.409(6)
N6 C38 1.491(6)
C39 H39 0.9300
C38 H38A 0.9600
C38 H38B 0.9600
C38 H38C 0.9600
C37 H37A 0.9600
C37 H37B 0.9600
C37 H37C 0.9600

loop_
_geom_hbond_atom_site_label_D
_geom_hbond_atom_site_label_H
_geom_hbond_atom_site_label_A
_geom_hbond_distance_DH
_geom_hbond_distance_HA
_geom_hbond_distance_DA
_geom_hbond_angle_DHA
_geom_hbond_site_symmetry_A
N3 H101 O5 0.94(4) 1.99(4) 2.922(4) 169(3) 2_656
